data_7219960
loop_
_publ_author_name
'Bai, Shi-Qiang'
'Jiang, Lu'
'Sun, Bin'
'Young, David James'
'Hor, T. S. Andy'

_publ_section_title
;
 Five Cu(i) and Zn(ii) clusters and coordination polymers of
 2-pyridyl-1,2,3-triazoles: synthesis, structures and luminescence
 properties
;
_journal_issue 17
_journal_name_full CrystEngComm
_journal_page_first 3305
_journal_paper_doi 10.1039/C4CE02282C
_journal_volume 17
_journal_year 2015
_chemical_formula_sum 'C24 H28 Cu4 I4 N10'
_chemical_formula_weight 1218.32
_chemical_name_systematic
; 
 ? 
;
_space_group_IT_number 14
_symmetry_cell_setting monoclinic
_symmetry_space_group_name_Hall '-P 2ybc'
_symmetry_space_group_name_H-M 'P 1 21/c 1'
_atom_sites_solution_hydrogens geom
_atom_sites_solution_primary direct
_atom_sites_solution_secondary difmap
_audit_creation_method SHELXL-97
_audit_update_record
;
2014-11-17 deposited with the CCDC.
2015-03-18 downloaded from the CCDC.
;
_cell_angle_alpha 90.00
_cell_angle_beta 97.845(5)
_cell_angle_gamma 90.00
_cell_formula_units_Z 4
_cell_length_a 18.283(5)
_cell_length_b 8.628(2)
_cell_length_c 21.554(5)
_cell_measurement_reflns_used 821
_cell_measurement_temperature 100(2)
_cell_measurement_theta_max 27.23
_cell_measurement_theta_min 2.25
_cell_volume 3368.2(14)
_computing_cell_refinement 'Bruker SMART'
_computing_data_collection 'Bruker SMART'
_computing_data_reduction 'Bruker SAINT'
_computing_molecular_graphics 'Bruker SHELXTL'
_computing_publication_material 'Bruker SHELXTL'
_computing_structure_refinement 'SHELXL-97 (Sheldrick, 1997)'
_computing_structure_solution 'SHELXS-97 (Sheldrick, 1990)'
_diffrn_ambient_temperature 100(2)
_diffrn_measured_fraction_theta_full 0.999
_diffrn_measured_fraction_theta_max 0.999
_diffrn_measurement_device_type 'CCD area detector'
_diffrn_measurement_method 'phi and omega scans'
_diffrn_radiation_monochromator graphite
_diffrn_radiation_source 'fine-focus sealed tube'
_diffrn_radiation_type MoK\a
_diffrn_radiation_wavelength 0.71073
_diffrn_reflns_av_R_equivalents 0.0572
_diffrn_reflns_av_unetI/netI 0.0669
_diffrn_reflns_limit_h_max 23
_diffrn_reflns_limit_h_min -23
_diffrn_reflns_limit_k_max 11
_diffrn_reflns_limit_k_min -5
_diffrn_reflns_limit_l_max 27
_diffrn_reflns_limit_l_min -27
_diffrn_reflns_number 21954
_diffrn_reflns_theta_full 27.50
_diffrn_reflns_theta_max 27.50
_diffrn_reflns_theta_min 1.12
_exptl_absorpt_coefficient_mu 6.191
_exptl_absorpt_correction_T_max 0.8862
_exptl_absorpt_correction_T_min 0.1478
_exptl_absorpt_correction_type multi-scan
_exptl_absorpt_process_details 'Sadabs, (Sheldrick 2008)'
_exptl_crystal_colour Yellow
_exptl_crystal_density_diffrn 2.403
_exptl_crystal_density_meas ?
_exptl_crystal_density_method 'not measured'
_exptl_crystal_description Thin_Plate
_exptl_crystal_F_000 2280
_exptl_crystal_size_max 0.50
_exptl_crystal_size_mid 0.46
_exptl_crystal_size_min 0.02
_refine_diff_density_max 3.372
_refine_diff_density_min -1.755
_refine_diff_density_rms 0.301
_refine_ls_extinction_method none
_refine_ls_goodness_of_fit_ref 1.050
_refine_ls_hydrogen_treatment constr
_refine_ls_matrix_type full
_refine_ls_number_parameters 408
_refine_ls_number_reflns 7719
_refine_ls_number_restraints 209
_refine_ls_restrained_S_all 1.038
_refine_ls_R_factor_all 0.0698
_refine_ls_R_factor_gt 0.0526
_refine_ls_shift/su_max 0.001
_refine_ls_shift/su_mean 0.000
_refine_ls_structure_factor_coef Fsqd
_refine_ls_weighting_details 'calc w=1/[\s^2^(Fo^2^)+(0.0701P)^2^+11.3516P] where P=(Fo^2^+2Fc^2^)/3'
_refine_ls_weighting_scheme calc
_refine_ls_wR_factor_gt 0.1355
_refine_ls_wR_factor_ref 0.1462
_reflns_number_gt 5875
_reflns_number_total 7719
_reflns_threshold_expression >2sigma(I)
_cod_data_source_file c4ce02282c1.cif
_cod_data_source_block d259
_cod_depositor_comments
;
The following automatic conversions were performed:

'_symmetry_cell_setting' value 'Monoclinic' changed to 'monoclinic'
according to
/usr/data/users/saulius/crontab/automatic-downloads/rss-feeds/RSC/lib/dictionaries/cif_core.dic
dictionary named 'cif_core.dic' version 2.4.2 from 2011-04-26.

'_exptl_absorpt_correction_type' value 'Multi-scan' changed to
'multi-scan' according to
/usr/data/users/saulius/crontab/automatic-downloads/rss-feeds/RSC/lib/dictionaries/cif_core.dic
dictionary named 'cif_core.dic' version 2.4.2 from 2011-04-26.

'_exptl_crystal_density_meas' value 'Not Measured' was changed to '?'
- the value is perceived as not measured.

Automatic conversion script
Id: cif_fix_values 3105 2015-03-04 15:46:00Z robertas 

 Adding full bibliography for 7219959--7219963.cif.
;
_cod_original_cell_volume 3368.2(15)
_cod_original_sg_symbol_H-M P2(1)/c
_cod_database_code 7219960

loop_
_symmetry_equiv_pos_as_xyz
'x, y, z'
'-x, y+1/2, -z+1/2'
'-x, -y, -z'
'x, -y-1/2, z-1/2'

loop_
_atom_site_label
_atom_site_type_symbol
_atom_site_fract_x
_atom_site_fract_y
_atom_site_fract_z
_atom_site_U_iso_or_equiv
_atom_site_adp_type
_atom_site_occupancy
_atom_site_symmetry_multiplicity
_atom_site_calc_flag
_atom_site_refinement_flags
_atom_site_disorder_assembly
_atom_site_disorder_group
N2S N 0.6310(6) 0.5741(12) 0.4792(5) 0.0449(18) Uani 0.833(7) 1 d PDU A 1
C3S C 0.6874(6) 0.6289(15) 0.4871(5) 0.0444(18) Uani 0.833(7) 1 d PDU A 1
C4S C 0.7622(6) 0.7017(17) 0.4974(7) 0.0444(18) Uani 0.833(7) 1 d PDU A 1
H4S1 H 0.7855 0.6918 0.4592 0.067 Uiso 0.833(7) 1 calc PR A 1
H4S2 H 0.7927 0.6495 0.5321 0.067 Uiso 0.833(7) 1 calc PR A 1
H4S3 H 0.7575 0.8117 0.5075 0.067 Uiso 0.833(7) 1 calc PR A 1
N2X N 0.874(2) 0.610(6) 0.519(2) 0.044(2) Uani 0.167(7) 1 d PDU A 2
C1X C 0.815(3) 0.638(8) 0.513(3) 0.0445(19) Uani 0.167(7) 1 d PDU A 2
C2X C 0.740(3) 0.712(10) 0.504(3) 0.0444(19) Uani 0.167(7) 1 d PDU A 2
H2X1 H 0.7018 0.6322 0.5039 0.067 Uiso 0.167(7) 1 calc PR A 2
H2X2 H 0.7327 0.7694 0.4648 0.067 Uiso 0.167(7) 1 calc PR A 2
H2X3 H 0.7364 0.7840 0.5392 0.067 Uiso 0.167(7) 1 calc PR A 2
Cu1 Cu 0.86553(4) 0.31264(10) 0.18821(4) 0.01481(19) Uani 1 1 d U . .
Cu2 Cu 0.72237(5) 0.33595(11) 0.19295(4) 0.0185(2) Uani 1 1 d U . .
Cu3 Cu 0.77778(5) 0.13303(11) 0.30041(4) 0.0192(2) Uani 1 1 d U . .
Cu4 Cu 0.63537(5) 0.16246(10) 0.30593(4) 0.0156(2) Uani 1 1 d U . .
I1 I 0.78371(2) 0.05704(5) 0.17417(2) 0.01613(13) Uani 1 1 d U . .
I2 I 0.71759(2) 0.41519(5) 0.31670(2) 0.01578(13) Uani 1 1 d U . .
I3 I 0.79551(3) 0.55570(5) 0.14722(2) 0.01764(13) Uani 1 1 d U . .
I4 I 0.70354(3) -0.08345(6) 0.34629(2) 0.01952(13) Uani 1 1 d U . .
N1 N 0.9678(3) 0.2596(7) 0.1621(3) 0.0136(10) Uani 1 1 d U . .
N2 N 0.9825(3) 0.3047(7) 0.2996(3) 0.0145(11) Uani 1 1 d U . .
N3 N 0.9097(3) 0.2800(6) 0.2817(3) 0.0117(10) Uani 1 1 d U . .
N4 N 0.8862(3) 0.1893(7) 0.3235(3) 0.0144(10) Uani 1 1 d U . .
N5 N 0.5347(3) 0.2200(7) 0.3335(3) 0.0153(10) Uani 1 1 d U . .
N6 N 0.6135(3) 0.2799(7) 0.1694(3) 0.0157(11) Uani 1 1 d U . .
N7 N 0.5891(3) 0.1931(7) 0.2131(3) 0.0148(11) Uani 1 1 d U . .
N8 N 0.5166(3) 0.1733(7) 0.1965(3) 0.0151(11) Uani 1 1 d U . .
C1 C 0.9722(4) 0.1688(9) 0.1114(4) 0.0205(14) Uani 1 1 d U . .
H1 H 0.9282 0.1472 0.0840 0.025 Uiso 1 1 calc R . .
C2 C 1.0378(5) 0.1062(10) 0.0979(4) 0.0254(16) Uani 1 1 d U . .
H2 H 1.0387 0.0424 0.0621 0.031 Uiso 1 1 calc R . .
C3 C 1.1029(5) 0.1385(10) 0.1381(4) 0.0280(17) Uani 1 1 d U . .
H3 H 1.1488 0.0978 0.1297 0.034 Uiso 1 1 calc R . .
C4 C 1.0992(4) 0.2305(10) 0.1898(4) 0.0236(15) Uani 1 1 d U . .
H4 H 1.1426 0.2527 0.2178 0.028 Uiso 1 1 calc R . .
C5 C 1.0315(4) 0.2907(8) 0.2009(3) 0.0159(12) Uani 1 1 d U . .
C6 C 1.0241(4) 0.3879(8) 0.2572(3) 0.0156(13) Uani 1 1 d U . .
H6A H 1.0737 0.4141 0.2791 0.019 Uiso 1 1 calc R . .
H6B H 0.9984 0.4859 0.2439 0.019 Uiso 1 1 calc R . .
C7 C 1.0049(4) 0.2290(8) 0.3537(3) 0.0139(12) Uani 1 1 d U . .
H7 H 1.0532 0.2276 0.3764 0.017 Uiso 1 1 calc R . .
C8 C 0.9443(4) 0.1556(8) 0.3691(3) 0.0141(12) Uani 1 1 d U . .
C9 C 0.9351(4) 0.0544(9) 0.4245(3) 0.0188(15) Uani 1 1 d U . .
H9A H 0.9224 -0.0521 0.4098 0.023 Uiso 1 1 calc R . .
H9B H 0.8937 0.0943 0.4452 0.023 Uiso 1 1 calc R . .
C10 C 1.0045(4) 0.0499(8) 0.4716(3) 0.0161(14) Uani 1 1 d U . .
H10A H 1.0176 0.1568 0.4857 0.019 Uiso 1 1 calc R . .
H10B H 1.0456 0.0086 0.4510 0.019 Uiso 1 1 calc R . .
C11 C 0.5317(4) 0.3082(8) 0.3848(3) 0.0188(14) Uani 1 1 d U . .
H11 H 0.5766 0.3349 0.4101 0.023 Uiso 1 1 calc R . .
C12 C 0.4665(4) 0.3613(9) 0.4022(4) 0.0225(15) Uani 1 1 d U . .
H12 H 0.4666 0.4211 0.4392 0.027 Uiso 1 1 calc R . .
C13 C 0.4002(4) 0.3263(10) 0.3649(4) 0.0258(16) Uani 1 1 d U . .
H13 H 0.3547 0.3641 0.3754 0.031 Uiso 1 1 calc R . .
C14 C 0.4022(4) 0.2354(10) 0.3123(4) 0.0238(15) Uani 1 1 d U . .
H14 H 0.3577 0.2079 0.2865 0.029 Uiso 1 1 calc R . .
C15 C 0.4706(4) 0.1843(8) 0.2974(3) 0.0164(13) Uani 1 1 d U . .
C16 C 0.4758(4) 0.0891(8) 0.2396(3) 0.0174(13) Uani 1 1 d U . .
H16A H 0.5010 -0.0101 0.2516 0.021 Uiso 1 1 calc R . .
H16B H 0.4255 0.0651 0.2185 0.021 Uiso 1 1 calc R . .
C17 C 0.4939(4) 0.2456(8) 0.1424(3) 0.0175(13) Uani 1 1 d U . .
H17 H 0.4451 0.2491 0.1206 0.021 Uiso 1 1 calc R . .
C18 C 0.5559(4) 0.3139(9) 0.1249(3) 0.0185(14) Uani 1 1 d U . .
C19 C 0.5660(4) 0.4070(10) 0.0675(4) 0.0244(17) Uani 1 1 d U . .
H19A H 0.5959 0.3460 0.0413 0.029 Uiso 1 1 calc R . .
H19B H 0.5938 0.5026 0.0806 0.029 Uiso 1 1 calc R . .
C20 C 0.4936(4) 0.4512(8) 0.0284(3) 0.0155(14) Uani 1 1 d U . .
H20A H 0.4631 0.5107 0.0546 0.019 Uiso 1 1 calc R . .
H20B H 0.4663 0.3560 0.0139 0.019 Uiso 1 1 calc R . .
N1S N 0.8570(5) 0.3813(11) 0.4799(4) 0.055(2) Uani 1 1 d . . .
C2S C 0.7399(5) 0.2253(12) 0.4950(4) 0.036(2) Uani 1 1 d . . .
H2S1 H 0.7524 0.1554 0.5307 0.054 Uiso 1 1 calc R . .
H2S2 H 0.7230 0.1645 0.4574 0.054 Uiso 1 1 calc R . .
H2S3 H 0.7006 0.2961 0.5036 0.054 Uiso 1 1 calc R . .
C1S C 0.8014(6) 0.3096(12) 0.4856(4) 0.039(2) Uani 1 1 d . . .

loop_
_atom_site_aniso_label
_atom_site_aniso_U_11
_atom_site_aniso_U_22
_atom_site_aniso_U_33
_atom_site_aniso_U_23
_atom_site_aniso_U_13
_atom_site_aniso_U_12
N2S 0.056(4) 0.050(4) 0.027(3) -0.006(3) 0.000(3) 0.013(3)
C3S 0.056(4) 0.049(4) 0.027(3) -0.006(3) 0.000(3) 0.013(3)
C4S 0.056(4) 0.049(4) 0.027(3) -0.006(3) 0.000(3) 0.013(3)
N2X 0.056(5) 0.049(4) 0.027(3) -0.006(3) 0.000(4) 0.013(4)
C1X 0.056(5) 0.049(4) 0.027(3) -0.006(3) 0.000(3) 0.013(3)
C2X 0.056(5) 0.049(4) 0.027(3) -0.006(3) 0.000(3) 0.013(3)
Cu1 0.0095(4) 0.0166(4) 0.0180(4) 0.0048(4) 0.0007(3) 0.0012(3)
Cu2 0.0098(4) 0.0221(5) 0.0238(5) 0.0068(4) 0.0027(3) -0.0011(3)
Cu3 0.0100(4) 0.0217(5) 0.0260(5) 0.0079(4) 0.0033(4) -0.0006(3)
Cu4 0.0103(4) 0.0175(4) 0.0188(4) 0.0056(4) 0.0009(3) 0.0010(3)
I1 0.0111(2) 0.0149(2) 0.0219(3) 0.00362(18) 0.00012(18) -0.00056(16)
I2 0.0104(2) 0.0152(2) 0.0211(2) 0.00389(18) 0.00010(17) -0.00040(16)
I3 0.0139(2) 0.0154(2) 0.0237(3) 0.00823(19) 0.00294(18) 0.00077(17)
I4 0.0145(2) 0.0174(2) 0.0269(3) 0.0111(2) 0.00389(19) 0.00123(17)
N1 0.015(2) 0.013(3) 0.014(2) 0.006(2) 0.0046(19) -0.0020(19)
N2 0.011(2) 0.014(3) 0.018(3) 0.000(2) 0.0025(19) -0.002(2)
N3 0.008(2) 0.013(3) 0.014(2) 0.003(2) 0.0043(17) 0.0009(19)
N4 0.0106(19) 0.019(3) 0.014(2) 0.003(2) 0.0046(18) 0.0013(18)
N5 0.014(2) 0.014(3) 0.018(3) 0.004(2) 0.004(2) 0.0009(19)
N6 0.0116(19) 0.018(3) 0.017(2) 0.005(2) 0.0019(18) 0.0002(19)
N7 0.008(2) 0.017(3) 0.021(2) 0.006(2) 0.0037(17) -0.0002(19)
N8 0.010(2) 0.019(3) 0.017(3) 0.000(2) 0.0006(19) -0.001(2)
C1 0.020(3) 0.021(4) 0.022(3) 0.002(3) 0.007(3) -0.002(3)
C2 0.030(4) 0.028(4) 0.021(4) 0.002(3) 0.011(3) 0.005(3)
C3 0.026(3) 0.033(5) 0.026(4) 0.007(3) 0.008(3) 0.014(3)
C4 0.014(3) 0.030(4) 0.027(4) 0.004(3) 0.005(3) 0.001(3)
C5 0.014(3) 0.017(3) 0.017(3) 0.008(3) 0.003(2) 0.000(3)
C6 0.009(3) 0.017(3) 0.021(3) 0.003(2) 0.001(2) -0.006(2)
C7 0.011(3) 0.018(3) 0.012(3) -0.003(2) 0.000(2) 0.000(2)
C8 0.011(3) 0.016(3) 0.015(3) 0.003(2) 0.004(2) 0.009(2)
C9 0.015(3) 0.024(4) 0.017(3) 0.008(3) 0.002(2) 0.004(3)
C10 0.016(3) 0.017(4) 0.015(3) 0.000(3) 0.001(3) -0.001(3)
C11 0.014(3) 0.021(4) 0.021(3) 0.001(3) 0.003(2) -0.002(3)
C12 0.025(4) 0.026(4) 0.017(4) -0.002(3) 0.005(3) 0.005(3)
C13 0.017(3) 0.038(5) 0.023(4) 0.005(3) 0.005(3) 0.007(3)
C14 0.018(3) 0.029(4) 0.024(4) 0.005(3) 0.000(3) 0.005(3)
C15 0.015(3) 0.017(3) 0.018(3) 0.006(3) 0.003(2) -0.005(3)
C16 0.007(3) 0.020(4) 0.025(3) 0.001(2) 0.003(2) -0.006(2)
C17 0.015(3) 0.021(4) 0.016(3) 0.000(3) 0.001(2) -0.001(3)
C18 0.015(3) 0.020(4) 0.019(3) 0.003(3) 0.000(2) 0.004(3)
C19 0.016(4) 0.037(5) 0.019(4) 0.011(3) 0.000(3) 0.006(3)
C20 0.016(3) 0.014(3) 0.015(3) -0.004(3) -0.003(3) 0.002(3)
N1S 0.059(6) 0.062(6) 0.044(5) 0.018(5) 0.001(4) -0.009(5)
C2S 0.037(5) 0.031(5) 0.040(5) 0.015(4) 0.002(4) -0.008(4)
C1S 0.041(6) 0.042(6) 0.033(5) 0.002(4) -0.003(4) 0.001(5)

loop_
_atom_type_symbol
_atom_type_description
_atom_type_scat_dispersion_real
_atom_type_scat_dispersion_imag
_atom_type_scat_source
C C 0.0033 0.0016 'International Tables Vol C Tables 4.2.6.8 and 6.1.1.4'
H H 0.0000 0.0000 'International Tables Vol C Tables 4.2.6.8 and 6.1.1.4'
N N 0.0061 0.0033 'International Tables Vol C Tables 4.2.6.8 and 6.1.1.4'
Cu Cu 0.3201 1.2651 'International Tables Vol C Tables 4.2.6.8 and 6.1.1.4'
I I -0.4742 1.8119 'International Tables Vol C Tables 4.2.6.8 and 6.1.1.4'

loop_
_geom_angle_atom_site_label_1
_geom_angle_atom_site_label_2
_geom_angle_atom_site_label_3
_geom_angle
_geom_angle_site_symmetry_3
N2S C3S C4S 179.8(15) .
N2X C1X C2X 167(8) .
N1 Cu1 N3 89.3(2) .
N1 Cu1 I3 121.01(16) .
N3 Cu1 I3 123.74(16) .
N1 Cu1 Cu2 164.01(17) .
N3 Cu1 Cu2 103.16(15) .
I3 Cu1 Cu2 59.85(3) .
N1 Cu1 I1 107.45(16) .
N3 Cu1 I1 97.78(16) .
I3 Cu1 I1 113.23(4) .
Cu2 Cu1 I1 61.47(3) .
N6 Cu2 I3 127.88(17) .
N6 Cu2 Cu1 155.37(18) .
I3 Cu2 Cu1 58.36(3) .
N6 Cu2 I1 99.31(17) .
I3 Cu2 I1 110.34(4) .
Cu1 Cu2 I1 59.59(3) .
N6 Cu2 I2 98.07(17) .
I3 Cu2 I2 105.77(4) .
Cu1 Cu2 I2 102.59(4) .
I1 Cu2 I2 115.58(3) .
N6 Cu2 Cu3 105.76(17) .
I3 Cu2 Cu3 126.11(4) .
Cu1 Cu2 Cu3 75.57(3) .
I1 Cu2 Cu3 59.24(3) .
I2 Cu2 Cu3 56.35(3) .
N4 Cu3 I4 128.59(17) .
N4 Cu3 Cu4 154.33(17) .
I4 Cu3 Cu4 58.56(3) .
N4 Cu3 I2 98.80(17) .
I4 Cu3 I2 110.82(4) .
Cu4 Cu3 I2 59.14(3) .
N4 Cu3 I1 97.31(16) .
I4 Cu3 I1 107.04(4) .
Cu4 Cu3 I1 103.57(4) .
I2 Cu3 I1 113.81(3) .
N4 Cu3 Cu2 105.50(17) .
I4 Cu3 Cu2 125.71(4) .
Cu4 Cu3 Cu2 75.19(3) .
I2 Cu3 Cu2 58.05(3) .
I1 Cu3 Cu2 55.76(3) .
N5 Cu4 N7 89.2(2) .
N5 Cu4 I4 120.89(16) .
N7 Cu4 I4 123.29(17) .
N5 Cu4 Cu3 163.48(17) .
N7 Cu4 Cu3 104.08(15) .
I4 Cu4 Cu3 59.72(3) .
N5 Cu4 I2 107.12(17) .
N7 Cu4 I2 97.55(16) .
I4 Cu4 I2 114.26(4) .
Cu3 Cu4 I2 61.92(3) .
Cu1 I1 Cu2 58.94(3) .
Cu1 I1 Cu3 78.00(3) .
Cu2 I1 Cu3 65.00(3) .
Cu4 I2 Cu3 58.93(3) .
Cu4 I2 Cu2 78.68(3) .
Cu3 I2 Cu2 65.60(3) .
Cu1 I3 Cu2 61.80(3) .
Cu4 I4 Cu3 61.72(3) .
C1 N1 C5 117.9(6) .
C1 N1 Cu1 120.0(5) .
C5 N1 Cu1 121.0(5) .
C7 N2 N3 109.9(5) .
C7 N2 C6 131.2(6) .
N3 N2 C6 118.5(5) .
N4 N3 N2 107.5(5) .
N4 N3 Cu1 128.8(4) .
N2 N3 Cu1 119.4(4) .
N3 N4 C8 108.9(5) .
N3 N4 Cu3 112.0(4) .
C8 N4 Cu3 139.0(5) .
C11 N5 C15 118.2(6) .
C11 N5 Cu4 120.5(5) .
C15 N5 Cu4 121.0(5) .
N7 N6 C18 108.6(6) .
N7 N6 Cu2 111.5(4) .
C18 N6 Cu2 139.5(5) .
N6 N7 N8 107.4(5) .
N6 N7 Cu4 128.5(4) .
N8 N7 Cu4 120.0(4) .
N7 N8 C17 110.7(6) .
N7 N8 C16 117.9(6) .
C17 N8 C16 131.3(6) .
N1 C1 C2 122.9(7) .
C1 C2 C3 118.7(8) .
C4 C3 C2 118.9(7) .
C3 C4 C5 119.8(8) .
N1 C5 C4 121.7(7) .
N1 C5 C6 116.3(6) .
C4 C5 C6 122.0(7) .
N2 C6 C5 110.2(6) .
N2 C7 C8 106.1(6) .
C7 C8 N4 107.6(6) .
C7 C8 C9 130.4(6) .
N4 C8 C9 122.0(6) .
C8 C9 C10 111.8(6) .
C9 C10 C10 112.4(7) 3_756
N5 C11 C12 123.0(7) .
C11 C12 C13 119.2(7) .
C14 C13 C12 118.6(7) .
C13 C14 C15 119.3(7) .
N5 C15 C14 121.7(7) .
N5 C15 C16 117.0(6) .
C14 C15 C16 121.3(7) .
N8 C16 C15 110.5(6) .
N8 C17 C18 105.5(6) .
N6 C18 C17 107.7(6) .
N6 C18 C19 121.7(6) .
C17 C18 C19 130.5(7) .
C18 C19 C20 113.3(6) .
C19 C20 C20 111.5(7) 3_665
N1S C1S C2S 177.0(11) .

loop_
_geom_bond_atom_site_label_1
_geom_bond_atom_site_label_2
_geom_bond_distance
_geom_bond_site_symmetry_2
N2S C3S 1.126(12) .
C3S C4S 1.494(14) .
N2X C1X 1.099(19) .
C1X C2X 1.50(2) .
Cu1 N1 2.076(6) .
Cu1 N3 2.085(6) .
Cu1 I3 2.5511(11) .
Cu1 Cu2 2.6409(13) .
Cu1 I1 2.6588(11) .
Cu2 N6 2.044(6) .
Cu2 I3 2.5911(11) .
Cu2 I1 2.7086(12) .
Cu2 I2 2.7665(12) .
Cu2 Cu3 2.9692(15) .
Cu3 N4 2.035(6) .
Cu3 I4 2.5836(11) .
Cu3 Cu4 2.6348(14) .
Cu3 I2 2.7141(12) .
Cu3 I1 2.8152(12) .
Cu4 N5 2.071(6) .
Cu4 N7 2.081(6) .
Cu4 I4 2.5525(11) .
Cu4 I2 2.6407(11) .
N1 C1 1.355(9) .
N1 C5 1.365(9) .
N2 C7 1.351(9) .
N2 N3 1.352(8) .
N2 C6 1.456(8) .
N3 N4 1.309(7) .
N4 C8 1.377(9) .
N5 C11 1.350(9) .
N5 C15 1.352(9) .
N6 N7 1.328(8) .
N6 C18 1.355(9) .
N7 N8 1.335(8) .
N8 C17 1.338(9) .
N8 C16 1.463(9) .
C1 C2 1.382(10) .
C2 C3 1.401(12) .
C3 C4 1.377(11) .
C4 C5 1.392(10) .
C5 C6 1.497(10) .
C7 C8 1.356(9) .
C8 C9 1.507(9) .
C9 C10 1.513(10) .
C10 C10 1.524(14) 3_756
C11 C12 1.376(10) .
C12 C13 1.392(11) .
C13 C14 1.384(11) .
C14 C15 1.403(10) .
C15 C16 1.506(10) .
C17 C18 1.376(10) .
C18 C19 1.508(10) .
C19 C20 1.517(10) .
C20 C20 1.528(14) 3_665
N1S C1S 1.211(12) .
C2S C1S 1.376(12) .
